data_4110163
loop_
_publ_author_name
'Shu-Jian Chen'
'Xin-Hao Zhang'
'Xianghua Yu'
'He Qiu'
'Glenn P. A. Yap'
'Ilia A. Guzei'
'Zhenyang Lin'
'Yun-Dong Wu'
'Zi-Ling Xue'

_publ_contact_author_address
;
Department of Chemistry
University of Wisconsin-Madison
1101 University Ave
Madison, WI  53706
USA
;
_publ_contact_author_email iguzei@chem.wisc.edu
_publ_contact_author_fax 608-262-0381
_publ_contact_author_name
;
Guzei, Ilia A. 
;
_publ_contact_author_phone 608-263-4694
_publ_section_title
;
 Reaction of Ta(NMe2)5 with O2: Formation of Aminoxy and Unusual
 (Aminomethyl)amide Oxo Complexes and Theoretical Studies of the
 Mechanistic Pathways
;
_journal_name_full 'Journal of the American Chemical Society'
_journal_page_first 14408
_journal_page_last 14421
_journal_paper_doi 10.1021/ja075076a
_journal_volume 129
_journal_year 2007
_chemical_formula_sum 'C10 H30 N5 O Ta'
_chemical_formula_weight 417.34
_chemical_name_common Tantalum
_chemical_name_systematic
; 
Tantalum tetra(dimethyl)amide Hydroamide
;
_space_group_IT_number 29
_symmetry_cell_setting orthorhombic
_symmetry_space_group_name_Hall 'P 2c -2ac'
_symmetry_space_group_name_H-M 'P c a 21'
_atom_sites_solution_hydrogens geom
_atom_sites_solution_primary direct
_atom_sites_solution_secondary difmap
_audit_creation_method SHELXL-97
_cell_angle_alpha 90.00
_cell_angle_beta 90.00
_cell_angle_gamma 90.00
_cell_formula_units_Z 8
_cell_length_a 17.079(6)
_cell_length_b 12.092(4)
_cell_length_c 16.206(5)
_cell_measurement_temperature 173(2)
_cell_volume 3346.9(19)
_computing_cell_refinement 'SMART, Bruker (2000)'
_computing_data_collection 'SMART, Bruker (2000)'
_computing_data_reduction 'SHELXS-97 (Sheldrick, 1990)'
_computing_molecular_graphics 'SHELXL-97 (Sheldrick, 1997)'
_computing_publication_material 'SHELXTL, Bruker (2000)'
_computing_structure_refinement 'SHELXL-97 (Sheldrick, 1997)'
_computing_structure_solution 'SHELXS-97 (Sheldrick, 1990)'
_diffrn_ambient_temperature 293(2)
_diffrn_measured_fraction_theta_full 0.981
_diffrn_measured_fraction_theta_max 0.981
_diffrn_measurement_device_type 'CCD area detector'
_diffrn_measurement_method multi-scan
_diffrn_radiation_monochromator graphite
_diffrn_radiation_source 'fine-focus sealed tube'
_diffrn_radiation_type MoK\a
_diffrn_radiation_wavelength 0.71073
_diffrn_reflns_av_R_equivalents 0.0596
_diffrn_reflns_av_sigmaI/netI 0.0501
_diffrn_reflns_limit_h_max 22
_diffrn_reflns_limit_h_min -21
_diffrn_reflns_limit_k_max 15
_diffrn_reflns_limit_k_min -15
_diffrn_reflns_limit_l_max 21
_diffrn_reflns_limit_l_min -20
_diffrn_reflns_number 32990
_diffrn_reflns_theta_full 28.32
_diffrn_reflns_theta_max 28.32
_diffrn_reflns_theta_min 2.06
_exptl_absorpt_coefficient_mu 6.565
_exptl_absorpt_correction_T_max 0.2702
_exptl_absorpt_correction_T_min 0.1893
_exptl_absorpt_correction_type multi-scan
_exptl_absorpt_process_details 'SADABS, Bruker (2000)'
_exptl_crystal_colour fragment
_exptl_crystal_density_diffrn 1.657
_exptl_crystal_description yellow
_exptl_crystal_F_000 1648
_exptl_crystal_size_max 0.38
_exptl_crystal_size_mid 0.32
_exptl_crystal_size_min 0.27
_refine_diff_density_max 3.786
_refine_diff_density_min -2.130
_refine_diff_density_rms 0.291
_refine_ls_abs_structure_details 'Flack H D (1983), Acta Cryst. A39, 876-881'
_refine_ls_abs_structure_Flack 0.07(3)
_refine_ls_extinction_method none
_refine_ls_goodness_of_fit_ref 1.163
_refine_ls_hydrogen_treatment mixed
_refine_ls_matrix_type full
_refine_ls_number_parameters 327
_refine_ls_number_reflns 7935
_refine_ls_number_restraints 1
_refine_ls_restrained_S_all 1.163
_refine_ls_R_factor_all 0.0536
_refine_ls_R_factor_gt 0.0388
_refine_ls_shift/su_max 0.057
_refine_ls_shift/su_mean 0.002
_refine_ls_structure_factor_coef Fsqd
_refine_ls_weighting_details 'calc w=1/[\s^2^(Fo^2^)+(0.0141P)^2^+49.3765P] where P=(Fo^2^+2Fc^2^)/3'
_refine_ls_weighting_scheme calc
_refine_ls_wR_factor_gt 0.0945
_refine_ls_wR_factor_ref 0.1229
_reflns_number_gt 6740
_reflns_number_total 7935
_reflns_threshold_expression >2sigma(I)
_cod_data_source_file ja075076asi20070709_042547.cif
_cod_data_source_block cp1
_cod_database_code 4110163

loop_
_symmetry_equiv_pos_as_xyz
'x, y, z'
'-x, -y, z+1/2'
'-x+1/2, y, z+1/2'
'x+1/2, -y, z'

loop_
_atom_site_label
_atom_site_type_symbol
_atom_site_fract_x
_atom_site_fract_y
_atom_site_fract_z
_atom_site_U_iso_or_equiv
_atom_site_adp_type
_atom_site_occupancy
_atom_site_symmetry_multiplicity
_atom_site_calc_flag
_atom_site_refinement_flags
C1 C 0.0488(9) -0.1691(11) 0.4024(9) 0.046(3) Uani 1 1 d .
H1A H 0.0344 -0.2455 0.4084 0.069 Uiso 1 1 calc R
H1B H 0.0335 -0.1290 0.4510 0.069 Uiso 1 1 calc R
H1C H 0.1044 -0.1635 0.3952 0.069 Uiso 1 1 calc R
C2 C -0.0728(8) -0.1589(13) 0.3211(13) 0.064(5) Uani 1 1 d .
H2A H -0.0949 -0.1256 0.2726 0.096 Uiso 1 1 calc R
H2B H -0.1024 -0.1368 0.3687 0.096 Uiso 1 1 calc R
H2C H -0.0744 -0.2379 0.3158 0.096 Uiso 1 1 calc R
C3 C -0.0402(14) 0.1352(13) 0.3658(12) 0.077(7) Uani 1 1 d .
H3A H -0.0272 0.1793 0.4132 0.115 Uiso 1 1 calc R
H3B H -0.0516 0.0610 0.3830 0.115 Uiso 1 1 calc R
H3C H -0.0853 0.1660 0.3389 0.115 Uiso 1 1 calc R
C4 C 0.0546(10) 0.2508(12) 0.2899(15) 0.077(6) Uani 1 1 d .
H4A H 0.0115 0.2992 0.2779 0.116 Uiso 1 1 calc R
H4B H 0.0883 0.2462 0.2426 0.116 Uiso 1 1 calc R
H4C H 0.0835 0.2792 0.3360 0.116 Uiso 1 1 calc R
C5 C -0.0522(9) -0.0912(15) 0.1209(11) 0.062(5) Uani 1 1 d .
H5A H -0.1081 -0.0990 0.1237 0.093 Uiso 1 1 calc R
H5B H -0.0277 -0.1574 0.1409 0.093 Uiso 1 1 calc R
H5C H -0.0368 -0.0787 0.0647 0.093 Uiso 1 1 calc R
C6 C -0.0798(8) 0.0872(13) 0.1491(11) 0.047(4) Uani 1 1 d .
H6A H -0.0634 0.1199 0.0979 0.070 Uiso 1 1 calc R
H6B H -0.0783 0.1419 0.1920 0.070 Uiso 1 1 calc R
H6C H -0.1322 0.0595 0.1434 0.070 Uiso 1 1 calc R
C7 C 0.1859(10) 0.0570(14) 0.3941(12) 0.058(4) Uani 1 1 d .
H7A H 0.1892 0.0063 0.4396 0.086 Uiso 1 1 calc R
H7B H 0.1476 0.1129 0.4061 0.086 Uiso 1 1 calc R
H7C H 0.2360 0.0911 0.3856 0.086 Uiso 1 1 calc R
C8 C 0.2247(7) -0.0726(14) 0.3003(11) 0.054(4) Uani 1 1 d .
H8A H 0.2737 -0.0339 0.3036 0.082 Uiso 1 1 calc R
H8B H 0.2168 -0.0986 0.2450 0.082 Uiso 1 1 calc R
H8C H 0.2254 -0.1343 0.3376 0.082 Uiso 1 1 calc R
C9 C 0.2110(10) 0.1126(18) 0.1611(13) 0.077(7) Uani 1 1 d .
H9A H 0.2489 0.0623 0.1388 0.116 Uiso 1 1 calc R
H9B H 0.2234 0.1278 0.2178 0.116 Uiso 1 1 calc R
H9C H 0.2118 0.1803 0.1302 0.116 Uiso 1 1 calc R
C10 C 0.1124(11) 0.0729(19) 0.0687(9) 0.074(6) Uani 1 1 d .
H10A H 0.1367 0.1373 0.0455 0.111 Uiso 1 1 calc R
H10B H 0.0565 0.0792 0.0638 0.111 Uiso 1 1 calc R
H10C H 0.1299 0.0083 0.0397 0.111 Uiso 1 1 calc R
C11 C 0.1555(8) 0.5780(16) 0.2938(9) 0.054(4) Uani 1 1 d .
H11A H 0.1383 0.5202 0.3300 0.081 Uiso 1 1 calc R
H11B H 0.1359 0.6478 0.3130 0.081 Uiso 1 1 calc R
H11C H 0.2117 0.5800 0.2929 0.081 Uiso 1 1 calc R
C12 C 0.0390(7) 0.5674(13) 0.2043(10) 0.043(3) Uani 1 1 d .
H12A H 0.0172 0.5042 0.1768 0.064 Uiso 1 1 calc R
H12B H 0.0255 0.6332 0.1744 0.064 Uiso 1 1 calc R
H12C H 0.0183 0.5718 0.2593 0.064 Uiso 1 1 calc R
C13 C 0.1688(11) 0.7609(12) 0.0820(16) 0.081(6) Uani 1 1 d .
H13A H 0.2012 0.8094 0.1143 0.121 Uiso 1 1 calc R
H13B H 0.1248 0.7374 0.1144 0.121 Uiso 1 1 calc R
H13C H 0.1506 0.7993 0.0339 0.121 Uiso 1 1 calc R
C14 C 0.2753(13) 0.6831(14) -0.0016(12) 0.095(9) Uani 1 1 d .
H14A H 0.2542 0.6782 -0.0564 0.142 Uiso 1 1 calc R
H14B H 0.3171 0.6307 0.0045 0.142 Uiso 1 1 calc R
H14C H 0.2950 0.7564 0.0077 0.142 Uiso 1 1 calc R
C15 C 0.2349(11) 0.3357(14) -0.0373(12) 0.070(5) Uani 1 1 d .
H15A H 0.2738 0.3337 -0.0800 0.106 Uiso 1 1 calc R
H15B H 0.1869 0.3650 -0.0592 0.106 Uiso 1 1 calc R
H15C H 0.2260 0.2622 -0.0169 0.106 Uiso 1 1 calc R
C16 C 0.3514(9) 0.3823(17) 0.0389(14) 0.080(6) Uani 1 1 d .
H16A H 0.3593 0.3071 0.0557 0.120 Uiso 1 1 calc R
H16B H 0.3726 0.4312 0.0798 0.120 Uiso 1 1 calc R
H16C H 0.3773 0.3949 -0.0129 0.120 Uiso 1 1 calc R
C17 C 0.3213(9) 0.4266(14) 0.2219(11) 0.054(4) Uani 1 1 d .
H17A H 0.3535 0.3825 0.1862 0.081 Uiso 1 1 calc R
H17B H 0.2764 0.3846 0.2386 0.081 Uiso 1 1 calc R
H17C H 0.3509 0.4478 0.2697 0.081 Uiso 1 1 calc R
C18 C 0.3431(8) 0.6205(12) 0.1984(11) 0.048(4) Uani 1 1 d .
H18A H 0.3564 0.6224 0.2559 0.072 Uiso 1 1 calc R
H18B H 0.3125 0.6846 0.1847 0.072 Uiso 1 1 calc R
H18C H 0.3902 0.6202 0.1659 0.072 Uiso 1 1 calc R
C19 C 0.0797(12) 0.549(2) -0.0431(17) 0.111(11) Uani 1 1 d .
H19A H 0.0859 0.5005 -0.0897 0.166 Uiso 1 1 calc R
H19B H 0.1128 0.6123 -0.0497 0.166 Uiso 1 1 calc R
H19C H 0.0261 0.5720 -0.0393 0.166 Uiso 1 1 calc R
C20 C 0.0459(8) 0.3904(14) 0.0474(12) 0.061(5) Uani 1 1 d .
H20A H -0.0045 0.4179 0.0637 0.092 Uiso 1 1 calc R
H20B H 0.0661 0.3425 0.0897 0.092 Uiso 1 1 calc R
H20C H 0.0410 0.3497 -0.0032 0.092 Uiso 1 1 calc R
N1 N 0.0091(6) -0.1225(9) 0.3305(6) 0.029(2) Uani 1 1 d .
N2 N 0.0231(6) 0.1343(8) 0.3110(7) 0.032(2) Uani 1 1 d .
N3 N -0.0288(6) -0.0011(8) 0.1695(6) 0.029(2) Uani 1 1 d .
N4 N 0.1637(6) -0.0010(9) 0.3220(7) 0.037(2) Uani 1 1 d .
N5 N 0.1336(6) 0.0635(11) 0.1561(7) 0.043(3) Uani 1 1 d .
N6 N 0.1253(6) 0.5564(9) 0.2080(6) 0.033(2) Uani 1 1 d .
N7 N 0.2166(7) 0.6599(9) 0.0557(7) 0.041(3) Uani 1 1 d .
N8 N 0.2617(7) 0.4050(10) 0.0290(9) 0.047(3) Uani 1 1 d .
N9 N 0.2973(6) 0.5195(9) 0.1806(6) 0.029(2) Uani 1 1 d .
N10 N 0.1023(7) 0.4879(10) 0.0347(8) 0.043(3) Uani 1 1 d .
O1 O 0.0545(4) -0.1538(6) 0.2587(5) 0.0297(16) Uani 1 1 d .
O2 O 0.1406(5) 0.4400(7) 0.1943(6) 0.0371(19) Uani 1 1 d .
Ta1 Ta 0.06594(2) 0.00877(3) 0.24828(3) 0.02224(10) Uani 1 1 d .
Ta2 Ta 0.20143(2) 0.50898(3) 0.10147(3) 0.02303(10) Uani 1 1 d .

loop_
_atom_site_aniso_label
_atom_site_aniso_U_11
_atom_site_aniso_U_22
_atom_site_aniso_U_33
_atom_site_aniso_U_23
_atom_site_aniso_U_13
_atom_site_aniso_U_12
C1 0.060(9) 0.032(6) 0.045(8) 0.010(6) 0.018(7) -0.002(6)
C2 0.031(7) 0.045(8) 0.116(16) -0.003(9) 0.038(9) -0.016(6)
C3 0.14(2) 0.032(8) 0.058(11) 0.000(7) 0.040(12) -0.012(10)
C4 0.067(11) 0.022(6) 0.14(2) 0.001(8) 0.014(12) -0.005(7)
C5 0.045(9) 0.076(11) 0.064(12) -0.005(9) -0.023(8) 0.014(8)
C6 0.031(7) 0.052(9) 0.058(10) 0.003(7) -0.014(6) 0.006(6)
C7 0.063(10) 0.055(9) 0.055(10) -0.016(8) -0.023(8) -0.006(8)
C8 0.013(5) 0.074(11) 0.076(11) -0.002(9) 0.001(6) 0.015(6)
C9 0.037(9) 0.107(15) 0.087(14) 0.058(12) -0.007(9) -0.033(10)
C10 0.064(11) 0.136(17) 0.022(7) 0.008(8) 0.020(7) 0.052(12)
C11 0.033(7) 0.092(12) 0.038(8) -0.009(7) 0.005(6) 0.005(8)
C12 0.023(6) 0.054(8) 0.050(8) 0.001(6) 0.005(6) -0.006(6)
C13 0.083(13) 0.027(7) 0.133(19) 0.024(9) 0.018(13) 0.011(7)
C14 0.16(2) 0.038(8) 0.090(14) 0.004(9) 0.097(16) -0.016(10)
C15 0.083(13) 0.062(10) 0.065(11) -0.041(9) -0.016(10) 0.030(10)
C16 0.027(8) 0.084(14) 0.128(18) -0.019(13) 0.036(10) 0.014(8)
C17 0.032(7) 0.066(10) 0.064(11) 0.011(8) -0.001(7) 0.009(7)
C18 0.027(6) 0.049(8) 0.068(10) -0.005(7) -0.025(7) -0.007(6)
C19 0.053(11) 0.14(2) 0.14(2) 0.092(18) -0.062(13) -0.041(13)
C20 0.032(7) 0.069(10) 0.083(12) -0.039(9) -0.017(8) -0.016(7)
N1 0.022(5) 0.041(6) 0.024(5) -0.001(4) 0.002(4) -0.006(4)
N2 0.030(5) 0.029(5) 0.038(6) -0.007(4) 0.004(4) -0.001(4)
N3 0.025(5) 0.035(5) 0.028(5) -0.004(4) -0.001(4) 0.004(4)
N4 0.028(5) 0.040(6) 0.043(6) -0.005(5) -0.014(5) 0.007(5)
N5 0.021(5) 0.071(8) 0.036(6) 0.019(5) -0.002(4) 0.007(5)
N6 0.026(5) 0.038(5) 0.036(6) -0.016(4) -0.002(4) 0.014(4)
N7 0.048(7) 0.032(5) 0.045(7) 0.012(4) 0.016(5) -0.003(5)
N8 0.031(6) 0.043(6) 0.068(8) -0.024(6) -0.017(6) 0.002(5)
N9 0.023(5) 0.039(5) 0.024(5) 0.002(4) -0.008(4) 0.003(4)
N10 0.032(6) 0.053(7) 0.042(7) -0.004(5) 0.007(5) 0.007(5)
O1 0.028(4) 0.033(4) 0.028(4) -0.006(3) 0.006(3) 0.003(3)
O2 0.036(5) 0.025(4) 0.050(5) -0.002(4) -0.001(4) -0.004(4)
Ta1 0.01701(16) 0.0256(2) 0.0241(2) 0.0030(6) 0.00049(16) -0.00070(15)
Ta2 0.01681(16) 0.02549(19) 0.0268(2) -0.0012(6) -0.00023(18) -0.00075(15)

loop_
_atom_type_symbol
_atom_type_description
_atom_type_scat_dispersion_real
_atom_type_scat_dispersion_imag
_atom_type_scat_source
C C 0.0033 0.0016 'International Tables Vol C Tables 4.2.6.8 and 6.1.1.4'
N N 0.0061 0.0033 'International Tables Vol C Tables 4.2.6.8 and 6.1.1.4'
O O 0.0106 0.0060 'International Tables Vol C Tables 4.2.6.8 and 6.1.1.4'
Ta Ta -0.7052 6.5227 'International Tables Vol C Tables 4.2.6.8 and 6.1.1.4'
H H 0.0000 0.0000 'International Tables Vol C Tables 4.2.6.8 and 6.1.1.4'

loop_
_geom_angle_atom_site_label_1
_geom_angle_atom_site_label_2
_geom_angle_atom_site_label_3
_geom_angle
O1 N1 C2 110.3(10)
O1 N1 C1 107.0(9)
C2 N1 C1 114.0(12)
O1 N1 Ta1 59.1(4)
C2 N1 Ta1 123.3(10)
C1 N1 Ta1 122.4(8)
C3 N2 C4 113.8(12)
C3 N2 Ta1 128.4(9)
C4 N2 Ta1 117.3(10)
C5 N3 C6 106.2(12)
C5 N3 Ta1 128.0(9)
C6 N3 Ta1 125.6(9)
C7 N4 C8 108.3(12)
C7 N4 Ta1 132.0(10)
C8 N4 Ta1 119.6(9)
C9 N5 C10 104.4(13)
C9 N5 Ta1 128.2(10)
C10 N5 Ta1 127.1(11)
O2 N6 C12 105.1(10)
O2 N6 C11 104.4(11)
C12 N6 C11 111.2(10)
O2 N6 Ta2 61.8(5)
C12 N6 Ta2 124.8(8)
C11 N6 Ta2 124.0(8)
C14 N7 C13 114.1(12)
C14 N7 Ta2 121.8(10)
C13 N7 Ta2 124.1(9)
C15 N8 C16 106.7(13)
C15 N8 Ta2 129.8(10)
C16 N8 Ta2 123.5(10)
C17 N9 C18 115.1(11)
C17 N9 Ta2 119.1(10)
C18 N9 Ta2 125.9(8)
C19 N10 C20 109.0(13)
C19 N10 Ta2 126.8(10)
C20 N10 Ta2 123.3(10)
N1 O1 Ta1 82.0(5)
N6 O2 Ta2 78.7(6)
N2 Ta1 O1 133.2(4)
N2 Ta1 N5 110.2(5)
O1 Ta1 N5 116.6(5)
N2 Ta1 N4 92.7(4)
O1 Ta1 N4 88.5(4)
N5 Ta1 N4 89.1(5)
N2 Ta1 N3 94.1(4)
O1 Ta1 N3 85.3(4)
N5 Ta1 N3 90.6(4)
N4 Ta1 N3 172.9(4)
N2 Ta1 N1 94.4(4)
O1 Ta1 N1 38.8(3)
N5 Ta1 N1 155.3(5)
N4 Ta1 N1 88.1(4)
N3 Ta1 N1 89.3(4)
N7 Ta2 O2 136.7(4)
N7 Ta2 N8 106.9(5)
O2 Ta2 N8 116.3(5)
N7 Ta2 N10 91.4(5)
O2 Ta2 N10 85.2(4)
N8 Ta2 N10 92.1(5)
N7 Ta2 N9 94.1(5)
O2 Ta2 N9 88.3(4)
N8 Ta2 N9 89.8(4)
N10 Ta2 N9 173.4(4)
N7 Ta2 N6 97.4(4)
O2 Ta2 N6 39.5(4)
N8 Ta2 N6 155.7(5)
N10 Ta2 N6 87.7(4)
N9 Ta2 N6 88.0(4)

loop_
_geom_bond_atom_site_label_1
_geom_bond_atom_site_label_2
_geom_bond_distance
C1 N1 1.462(17)
C2 N1 1.474(17)
C3 N2 1.40(2)
C4 N2 1.546(17)
C5 N3 1.403(19)
C6 N3 1.417(17)
C7 N4 1.414(19)
C8 N4 1.399(17)
C9 N5 1.451(18)
C10 N5 1.466(18)
C11 N6 1.505(17)
C12 N6 1.482(16)
C13 N7 1.529(18)
C14 N7 1.395(17)
C15 N8 1.436(18)
C16 N8 1.565(19)
C17 N9 1.369(18)
C18 N9 1.479(16)
C19 N10 1.51(2)
C20 N10 1.537(19)
N1 O1 1.449(12)
N1 Ta1 2.288(10)
N2 Ta1 1.969(10)
N3 Ta1 2.064(10)
N4 Ta1 2.057(10)
N5 Ta1 2.002(11)
N6 O2 1.449(13)
N6 Ta2 2.235(10)
N7 Ta2 1.986(10)
N8 Ta2 2.005(12)
N9 Ta2 2.083(9)
N10 Ta2 2.025(12)
O1 Ta1 1.983(7)
O2 Ta2 2.010(9)
